data_4348707
loop_
_publ_author_name
'Milin, Eric'
'Bela\"id, Sabrina'
'Patinec, V\'eronique'
'Triki, Smail'
'Chastanet, Guillaume'
'Marchivie, Mathieu'

_publ_section_title
;
 Dinuclear Spin-Crossover Complexes Based on Tetradentate and Bridging
 Cyanocarbanion Ligands.
;
_journal_issue 17
_journal_name_full 'Inorganic chemistry'
_journal_page_first 9038
_journal_page_last 9046
_journal_paper_doi 10.1021/acs.inorgchem.6b01542
_journal_volume 55
_journal_year 2016
_chemical_formula_moiety 'C56 H36 Fe2 N20'
_chemical_formula_sum 'C56 H36 Fe2 N20'
_chemical_formula_weight 1100.74
_space_group_crystal_system monoclinic
_space_group_IT_number 14
_space_group_name_Hall '-P 2yn'
_space_group_name_H-M_alt 'P 1 21/n 1'
_atom_sites_solution_hydrogens geom
_audit_creation_date 2015-12-22
_audit_creation_method
;
Olex2 1.2
(compiled Sep 16 2015 11:44:03 for OlexSys, GUI svn.r5103)
;
_cell_angle_alpha 90
_cell_angle_beta 105.105(8)
_cell_angle_gamma 90
_cell_formula_units_Z 2
_cell_length_a 11.467(4)
_cell_length_b 17.0268(10)
_cell_length_c 13.7799(5)
_cell_measurement_reflns_used 4689
_cell_measurement_temperature 305
_cell_measurement_theta_max 25.249
_cell_measurement_theta_min 3.597
_cell_volume 2597.5(9)
_computing_molecular_graphics 'Olex2 (Dolomanov et al., 2009)'
_computing_publication_material 'Olex2 (Dolomanov et al., 2009)'
_computing_structure_refinement 'ShelXL (Sheldrick, 2015)'
_computing_structure_solution 'ShelXT (Sheldrick, 2015)'
_diffrn_ambient_temperature 305
_diffrn_detector_area_resol_mean 8
_diffrn_measured_fraction_theta_full 0.996
_diffrn_measured_fraction_theta_max 0.996
_diffrn_measurement_device_type 'Bruker SMART APEX CCD area detector'
_diffrn_measurement_method '\w and \f scans'
_diffrn_radiation_monochromator graphite
_diffrn_radiation_type MoK\a
_diffrn_radiation_wavelength 0.71073
_diffrn_reflns_av_R_equivalents 0.0763
_diffrn_reflns_av_unetI/netI 0.0951
_diffrn_reflns_Laue_measured_fraction_full 0.996
_diffrn_reflns_Laue_measured_fraction_max 0.996
_diffrn_reflns_limit_h_max 13
_diffrn_reflns_limit_h_min -11
_diffrn_reflns_limit_k_max 20
_diffrn_reflns_limit_k_min -19
_diffrn_reflns_limit_l_max 16
_diffrn_reflns_limit_l_min -15
_diffrn_reflns_number 17583
_diffrn_reflns_point_group_measured_fraction_full 0.996
_diffrn_reflns_point_group_measured_fraction_max 0.996
_diffrn_reflns_theta_full 25.242
_diffrn_reflns_theta_max 25.252
_diffrn_reflns_theta_min 3.596
_diffrn_source 'sealed tube'
_exptl_absorpt_coefficient_mu 0.619
_exptl_absorpt_correction_T_max 0.7453
_exptl_absorpt_correction_T_min 0.6426
_exptl_absorpt_correction_type multi-scan
_exptl_absorpt_process_details
;
SADABS-2008/1 (Bruker,2008) was used for absorption correction.
wR2(int) was 0.0707 before and 0.0628 after correction.
The Ratio of minimum to maximum transmission is 0.8622.
The \l/2 correction factor is 0.0015.
;
_exptl_crystal_colour red
_exptl_crystal_colour_primary red
_exptl_crystal_density_diffrn 1.407
_exptl_crystal_description prism
_exptl_crystal_F_000 1128
_exptl_crystal_size_max 0.2
_exptl_crystal_size_mid 0.15
_exptl_crystal_size_min 0.1
_refine_diff_density_max 0.267
_refine_diff_density_min -0.217
_refine_diff_density_rms 0.054
_refine_ls_extinction_method none
_refine_ls_goodness_of_fit_ref 1.011
_refine_ls_hydrogen_treatment constr
_refine_ls_matrix_type full
_refine_ls_number_parameters 352
_refine_ls_number_reflns 4694
_refine_ls_number_restraints 0
_refine_ls_restrained_S_all 1.011
_refine_ls_R_factor_all 0.1209
_refine_ls_R_factor_gt 0.0525
_refine_ls_shift/su_max 0.000
_refine_ls_shift/su_mean 0.000
_refine_ls_structure_factor_coef Fsqd
_refine_ls_weighting_details 'w=1/[\s^2^(Fo^2^)+(0.0255P)^2^+1.0582P] where P=(Fo^2^+2Fc^2^)/3'
_refine_ls_weighting_scheme calc
_refine_ls_wR_factor_gt 0.0768
_refine_ls_wR_factor_ref 0.0910
_reflns_Friedel_coverage 0.000
_reflns_number_gt 2699
_reflns_number_total 4694
_reflns_threshold_expression 'I > 2\s(I)'
_cod_data_source_file ic6b01542_si_002.cif
_cod_data_source_block compound1p-305K
_cod_depositor_comments
;

2021-04-15
Z value and formula fixed to values more according to usual
chemical conventions.                 miguel
;
_cod_original_formula_sum 'C112 H72 Fe4 N40'
_cod_original_formula_weight 2201.49
_cod_original_formula_moiety '2(C56 H36 Fe2 N20)'
_cod_original_formula_units_Z 1
_cod_database_code 4348707
_shelxl_version_number 2013-4
_shelx_space_group_comment
;
The symmetry employed for this shelxl refinement is uniquely defined
by the following loop, which should always be used as a source of
symmetry information in preference to the above space-group names.
They are only intended as comments.
;
_shelx_estimated_absorpt_t_max 0.941
_shelx_estimated_absorpt_t_min 0.886
_olex2_refinement_description
;
1. Fixed Uiso
 At 1.2 times of:
  All C(H) groups, All C(H,H) groups
2.a Secondary CH2 refined with riding coordinates:
 C00P(H00A,H00B), C00X(H00C,H00D), C011(H01A,H01B)
2.b Aromatic/amide H refined with riding coordinates:
 C00I(H00I), C00K(H00K), C00N(H00N), C00S(H00S), C00U(H00U), C00V(H00V),
 C00W(H00W), C00Y(H00Y), C00Z(H00Z), C010(H010), C012(H012), C013(H013)
;
_olex2_submission_special_instructions 'No special instructions were received'

loop_
_space_group_symop_operation_xyz
'x, y, z'
'-x+1/2, y+1/2, -z+1/2'
'-x, -y, -z'
'x-1/2, -y-1/2, z-1/2'

loop_
_atom_site_label
_atom_site_type_symbol
_atom_site_fract_x
_atom_site_fract_y
_atom_site_fract_z
_atom_site_U_iso_or_equiv
_atom_site_adp_type
_atom_site_occupancy
_atom_site_site_symmetry_order
_atom_site_calc_flag
_atom_site_refinement_flags_posn
Fe01 Fe 0.87709(4) 0.64581(3) 0.31641(3) 0.03814(16) Uani 1 1 d .
N002 N 1.1771(2) 0.40814(15) 0.57877(19) 0.0418(7) Uani 1 1 d .
N003 N 1.0283(3) 0.58876(16) 0.36670(19) 0.0445(7) Uani 1 1 d .
N004 N 0.7291(2) 0.70935(14) 0.26807(18) 0.0414(7) Uani 1 1 d .
N005 N 0.9481(2) 0.73859(15) 0.39586(18) 0.0417(7) Uani 1 1 d .
N006 N 0.8256(2) 0.56341(15) 0.21231(19) 0.0450(7) Uani 1 1 d .
N007 N 0.9329(2) 0.69884(15) 0.20719(18) 0.0447(7) Uani 1 1 d .
C008 C 1.1093(3) 0.54792(19) 0.3981(2) 0.0372(8) Uani 1 1 d .
C009 C 1.3775(3) 0.42687(19) 0.3984(2) 0.0423(8) Uani 1 1 d .
C00A C 1.3072(3) 0.49424(18) 0.3935(2) 0.0402(8) Uani 1 1 d .
C00B C 1.2053(3) 0.49536(18) 0.4351(2) 0.0387(8) Uani 1 1 d .
C00C C 1.1927(3) 0.44615(18) 0.5144(2) 0.0363(8) Uani 1 1 d .
C00D C 1.3176(3) 0.6400(2) 0.3772(3) 0.0525(9) Uani 1 1 d .
C00E C 1.4960(4) 0.43125(19) 0.3847(2) 0.0496(9) Uani 1 1 d .
N00F N 1.5916(3) 0.43268(18) 0.3725(2) 0.0686(9) Uani 1 1 d .
N00G N 1.3064(3) 0.70305(19) 0.4028(2) 0.0750(10) Uani 1 1 d .
C00H C 1.3352(3) 0.56279(19) 0.3449(2) 0.0459(9) Uani 1 1 d .
C00I C 0.9308(3) 0.7634(2) 0.4830(2) 0.0533(10) Uani 1 1 d .
H00I H 0.8813 0.7343 0.5133 0.064 Uiso 1 1 calc R
C00J C 1.3379(3) 0.3513(2) 0.4163(3) 0.0601(10) Uani 1 1 d .
C00K C 0.7495(3) 0.5040(2) 0.2117(3) 0.0538(10) Uani 1 1 d .
H00K H 0.7107 0.5005 0.2630 0.065 Uiso 1 1 calc R
C00L C 1.0180(3) 0.7821(2) 0.3519(2) 0.0476(9) Uani 1 1 d .
N00M N 1.3078(4) 0.2878(2) 0.4276(3) 0.0940(13) Uani 1 1 d .
C00N C 0.6369(3) 0.7162(2) 0.3105(3) 0.0557(10) Uani 1 1 d .
H00N H 0.6326 0.6813 0.3614 0.067 Uiso 1 1 calc R
C00O C 1.3874(4) 0.5571(2) 0.2635(3) 0.0637(11) Uani 1 1 d .
C00P C 0.9677(3) 0.6352(2) 0.1460(2) 0.0620(10) Uani 1 1 d .
H00A H 1.0485 0.6168 0.1782 0.074 Uiso 1 1 calc R
H00B H 0.9671 0.6551 0.0799 0.074 Uiso 1 1 calc R
C00Q C 0.7335(3) 0.7599(2) 0.1941(2) 0.0461(9) Uani 1 1 d .
C00R C 0.8793(3) 0.5690(2) 0.1364(3) 0.0533(10) Uani 1 1 d .
C00S C 0.6496(4) 0.8191(2) 0.1642(3) 0.0636(11) Uani 1 1 d .
H00S H 0.6563 0.8546 0.1146 0.076 Uiso 1 1 calc R
N00T N 1.4258(4) 0.5502(2) 0.1945(3) 0.1055(14) Uani 1 1 d .
C00U C 0.9843(4) 0.8310(3) 0.5295(3) 0.0701(12) Uani 1 1 d .
H00U H 0.9722 0.8466 0.5908 0.084 Uiso 1 1 calc R
C00V C 1.0719(3) 0.8508(2) 0.3945(3) 0.0684(11) Uani 1 1 d .
H00V H 1.1188 0.8804 0.3623 0.082 Uiso 1 1 calc R
C00W C 0.5491(4) 0.7719(2) 0.2827(3) 0.0677(11) Uani 1 1 d .
H00W H 0.4857 0.7742 0.3131 0.081 Uiso 1 1 calc R
C00X C 1.0365(3) 0.7490(2) 0.2571(2) 0.0550(10) Uani 1 1 d .
H00C H 1.0449 0.7913 0.2124 0.066 Uiso 1 1 calc R
H00D H 1.1101 0.7181 0.2719 0.066 Uiso 1 1 calc R
C00Y C 0.7267(4) 0.4480(2) 0.1380(3) 0.0717(12) Uani 1 1 d .
H00Y H 0.6756 0.4062 0.1412 0.086 Uiso 1 1 calc R
C00Z C 1.0554(4) 0.8746(2) 0.4842(4) 0.0787(13) Uani 1 1 d .
H00Z H 1.0922 0.9202 0.5145 0.094 Uiso 1 1 calc R
C010 C 0.5560(4) 0.8246(2) 0.2090(3) 0.0749(12) Uani 1 1 d .
H010 H 0.4978 0.8637 0.1895 0.090 Uiso 1 1 calc R
C011 C 0.8305(3) 0.7449(2) 0.1429(2) 0.0557(10) Uani 1 1 d .
H01A H 0.8608 0.7946 0.1253 0.067 Uiso 1 1 calc R
H01B H 0.7968 0.7162 0.0810 0.067 Uiso 1 1 calc R
C012 C 0.7787(4) 0.4535(3) 0.0600(3) 0.0825(14) Uani 1 1 d .
H012 H 0.7627 0.4161 0.0091 0.099 Uiso 1 1 calc R
C013 C 0.8553(4) 0.5154(3) 0.0581(3) 0.0740(12) Uani 1 1 d .
H013 H 0.8905 0.5212 0.0049 0.089 Uiso 1 1 calc R

loop_
_atom_site_aniso_label
_atom_site_aniso_U_11
_atom_site_aniso_U_22
_atom_site_aniso_U_33
_atom_site_aniso_U_23
_atom_site_aniso_U_13
_atom_site_aniso_U_12
Fe01 0.0405(3) 0.0410(3) 0.0357(2) 0.0067(2) 0.01489(19) -0.0003(3)
N002 0.0391(18) 0.0456(17) 0.0441(16) 0.0084(14) 0.0172(14) 0.0066(14)
N003 0.049(2) 0.0477(18) 0.0430(16) 0.0091(14) 0.0223(15) 0.0043(15)
N004 0.0443(19) 0.0399(16) 0.0391(15) 0.0037(14) 0.0092(14) -0.0053(14)
N005 0.0419(18) 0.0462(16) 0.0361(15) 0.0063(14) 0.0084(13) 0.0013(14)
N006 0.0438(19) 0.0463(17) 0.0454(17) 0.0034(14) 0.0125(14) 0.0026(15)
N007 0.0474(19) 0.0504(17) 0.0395(15) 0.0070(14) 0.0171(14) -0.0057(15)
C008 0.042(2) 0.039(2) 0.0374(19) 0.0024(16) 0.0222(17) -0.0076(18)
C009 0.040(2) 0.044(2) 0.049(2) -0.0003(17) 0.0222(16) 0.0010(18)
C00A 0.040(2) 0.047(2) 0.0352(18) 0.0001(16) 0.0120(16) 0.0001(17)
C00B 0.039(2) 0.0424(19) 0.0402(18) 0.0087(16) 0.0199(16) 0.0037(17)
C00C 0.030(2) 0.0399(19) 0.0423(19) -0.0016(17) 0.0155(16) 0.0053(16)
C00D 0.047(2) 0.057(2) 0.056(2) 0.014(2) 0.0188(17) -0.005(2)
C00E 0.052(3) 0.048(2) 0.051(2) -0.0057(18) 0.0174(19) 0.003(2)
N00F 0.050(2) 0.072(2) 0.092(2) -0.0082(19) 0.0313(19) -0.0001(19)
N00G 0.090(3) 0.054(2) 0.083(2) 0.002(2) 0.027(2) -0.001(2)
C00H 0.047(2) 0.050(2) 0.049(2) 0.0029(19) 0.0291(18) 0.0000(18)
C00I 0.059(3) 0.054(2) 0.044(2) -0.0022(19) 0.0087(19) 0.008(2)
C00J 0.069(3) 0.055(2) 0.072(2) -0.004(2) 0.045(2) 0.007(2)
C00K 0.048(3) 0.053(2) 0.056(2) 0.004(2) 0.0041(18) -0.006(2)
C00L 0.040(2) 0.046(2) 0.051(2) 0.0061(19) 0.0021(18) -0.0031(18)
N00M 0.135(4) 0.053(2) 0.127(3) -0.009(2) 0.094(3) -0.008(2)
C00N 0.051(3) 0.063(3) 0.055(2) 0.006(2) 0.017(2) 0.003(2)
C00O 0.086(3) 0.055(2) 0.062(2) 0.015(2) 0.039(2) 0.009(2)
C00P 0.070(3) 0.075(3) 0.051(2) 0.007(2) 0.0346(19) 0.001(2)
C00Q 0.044(2) 0.045(2) 0.044(2) 0.0031(18) 0.0017(18) -0.0070(18)
C00R 0.058(3) 0.059(2) 0.046(2) -0.001(2) 0.0198(19) 0.003(2)
C00S 0.065(3) 0.051(2) 0.064(3) 0.013(2) -0.002(2) -0.001(2)
N00T 0.161(4) 0.095(3) 0.092(3) 0.023(2) 0.088(3) 0.018(3)
C00U 0.077(3) 0.070(3) 0.050(2) -0.007(2) -0.006(2) 0.018(2)
C00V 0.059(3) 0.061(3) 0.077(3) 0.003(3) 0.002(2) -0.015(2)
C00W 0.051(3) 0.076(3) 0.076(3) 0.000(3) 0.017(2) 0.012(2)
C00X 0.050(3) 0.059(2) 0.058(2) 0.015(2) 0.0172(19) -0.013(2)
C00Y 0.080(3) 0.055(3) 0.069(3) -0.006(2) -0.001(3) -0.007(2)
C00Z 0.079(4) 0.056(3) 0.081(3) -0.009(3) -0.015(3) -0.004(2)
C010 0.057(3) 0.065(3) 0.088(3) -0.002(3) -0.006(2) 0.011(2)
C011 0.059(3) 0.061(2) 0.044(2) 0.0168(19) 0.0088(19) -0.007(2)
C012 0.091(4) 0.073(3) 0.071(3) -0.027(3) -0.001(3) -0.001(3)
C013 0.083(3) 0.088(3) 0.055(3) -0.016(3) 0.023(2) 0.005(3)

loop_
_atom_type_symbol
_atom_type_description
_atom_type_scat_dispersion_real
_atom_type_scat_dispersion_imag
_atom_type_scat_source
C C 0.0033 0.0016 'International Tables Vol C Tables 4.2.6.8 and 6.1.1.4'
H H 0.0000 0.0000 'International Tables Vol C Tables 4.2.6.8 and 6.1.1.4'
Fe Fe 0.3463 0.8444 'International Tables Vol C Tables 4.2.6.8 and 6.1.1.4'
N N 0.0061 0.0033 'International Tables Vol C Tables 4.2.6.8 and 6.1.1.4'

loop_
_geom_angle_atom_site_label_1
_geom_angle_atom_site_label_2
_geom_angle_atom_site_label_3
_geom_angle
_geom_angle_site_symmetry_1
_geom_angle_site_symmetry_3
N002 Fe01 N003 85.84(11) 3_766 .
N002 Fe01 N004 95.53(11) 3_766 .
N002 Fe01 N005 97.56(11) 3_766 .
N002 Fe01 N006 96.35(11) 3_766 .
N002 Fe01 N007 178.68(11) 3_766 .
N003 Fe01 N004 176.66(11) . .
N003 Fe01 N005 90.10(11) . .
N003 Fe01 N006 88.51(11) . .
N003 Fe01 N007 93.63(11) . .
N004 Fe01 N006 94.35(10) . .
N004 Fe01 N007 85.07(11) . .
N005 Fe01 N004 86.71(10) . .
N005 Fe01 N006 165.88(11) . .
N005 Fe01 N007 83.65(11) . .
N006 Fe01 N007 82.42(11) . .
C00C N002 Fe01 169.5(3) . 3_766
C008 N003 Fe01 172.0(3) . .
C00N N004 Fe01 127.3(2) . .
C00N N004 C00Q 117.7(3) . .
C00Q N004 Fe01 114.0(2) . .
C00I N005 Fe01 128.0(2) . .
C00I N005 C00L 118.4(3) . .
C00L N005 Fe01 113.5(2) . .
C00K N006 Fe01 127.7(2) . .
C00K N006 C00R 118.6(3) . .
C00R N006 Fe01 113.7(2) . .
C00P N007 Fe01 106.46(18) . .
C00P N007 C011 109.3(2) . .
C00X N007 Fe01 106.67(18) . .
C00X N007 C00P 112.4(3) . .
C00X N007 C011 112.6(3) . .
C011 N007 Fe01 109.1(2) . .
N003 C008 C00B 177.7(3) . .
C00A C009 C00E 120.8(3) . .
C00A C009 C00J 123.4(3) . .
C00J C009 C00E 115.8(3) . .
C009 C00A C00B 121.0(3) . .
C009 C00A C00H 119.9(3) . .
C00H C00A C00B 119.1(3) . .
C008 C00B C00A 120.5(3) . .
C008 C00B C00C 115.4(3) . .
C00C C00B C00A 124.1(3) . .
N002 C00C C00B 176.6(3) . .
N00G C00D C00H 178.1(4) . .
N00F C00E C009 178.1(4) . .
C00D C00H C00A 122.9(3) . .
C00O C00H C00A 121.0(3) . .
C00O C00H C00D 116.0(3) . .
N005 C00I H00I 119.0 . .
N005 C00I C00U 121.9(4) . .
C00U C00I H00I 119.0 . .
N00M C00J C009 176.7(4) . .
N006 C00K H00K 119.0 . .
N006 C00K C00Y 122.1(4) . .
C00Y C00K H00K 119.0 . .
N005 C00L C00V 121.9(3) . .
N005 C00L C00X 115.0(3) . .
C00V C00L C00X 123.0(3) . .
N004 C00N H00N 118.4 . .
N004 C00N C00W 123.1(4) . .
C00W C00N H00N 118.4 . .
N00T C00O C00H 176.8(5) . .
N007 C00P H00A 109.9 . .
N007 C00P H00B 109.9 . .
N007 C00P C00R 108.8(3) . .
H00A C00P H00B 108.3 . .
C00R C00P H00A 109.9 . .
C00R C00P H00B 109.9 . .
N004 C00Q C00S 122.2(3) . .
N004 C00Q C011 115.5(3) . .
C00S C00Q C011 122.3(3) . .
N006 C00R C00P 114.8(3) . .
N006 C00R C013 121.3(4) . .
C013 C00R C00P 123.8(4) . .
C00Q C00S H00S 120.6 . .
C010 C00S C00Q 118.8(4) . .
C010 C00S H00S 120.6 . .
C00I C00U H00U 120.5 . .
C00Z C00U C00I 119.0(4) . .
C00Z C00U H00U 120.5 . .
C00L C00V H00V 120.5 . .
C00Z C00V C00L 119.1(4) . .
C00Z C00V H00V 120.5 . .
C00N C00W H00W 120.6 . .
C00N C00W C010 118.8(4) . .
C010 C00W H00W 120.6 . .
N007 C00X C00L 110.3(3) . .
N007 C00X H00C 109.6 . .
N007 C00X H00D 109.6 . .
C00L C00X H00C 109.6 . .
C00L C00X H00D 109.6 . .
H00C C00X H00D 108.1 . .
C00K C00Y H00Y 120.0 . .
C012 C00Y C00K 120.0(4) . .
C012 C00Y H00Y 120.0 . .
C00U C00Z H00Z 120.2 . .
C00V C00Z C00U 119.7(4) . .
C00V C00Z H00Z 120.2 . .
C00S C010 H010 120.3 . .
C00W C010 C00S 119.3(4) . .
C00W C010 H010 120.3 . .
N007 C011 H01A 109.2 . .
N007 C011 H01B 109.2 . .
C00Q C011 N007 112.2(3) . .
C00Q C011 H01A 109.2 . .
C00Q C011 H01B 109.2 . .
H01A C011 H01B 107.9 . .
C00Y C012 H012 120.6 . .
C00Y C012 C013 118.7(4) . .
C013 C012 H012 120.6 . .
C00R C013 H013 120.4 . .
C012 C013 C00R 119.2(4) . .
C012 C013 H013 120.4 . .

loop_
_geom_bond_atom_site_label_1
_geom_bond_atom_site_label_2
_geom_bond_distance
_geom_bond_site_symmetry_2
Fe01 N002 1.945(3) 3_766
Fe01 N003 1.950(3) .
Fe01 N004 1.976(3) .
Fe01 N005 1.973(3) .
Fe01 N006 1.983(3) .
Fe01 N007 1.998(2) .
N002 Fe01 1.945(3) 3_766
N002 C00C 1.149(3) .
N003 C008 1.151(4) .
N004 C00N 1.340(4) .
N004 C00Q 1.346(4) .
N005 C00I 1.336(4) .
N005 C00L 1.347(4) .
N006 C00K 1.335(4) .
N006 C00R 1.348(4) .
N007 C00P 1.490(4) .
N007 C00X 1.479(4) .
N007 C011 1.495(4) .
C008 C00B 1.408(5) .
C009 C00A 1.394(4) .
C009 C00E 1.422(5) .
C009 C00J 1.407(5) .
C00A C00B 1.429(4) .
C00A C00H 1.424(4) .
C00B C00C 1.414(4) .
C00D N00G 1.147(4) .
C00D C00H 1.419(5) .
C00E N00F 1.151(4) .
C00H C00O 1.405(5) .
C00I H00I 0.9300 .
C00I C00U 1.381(5) .
C00J N00M 1.157(4) .
C00K H00K 0.9300 .
C00K C00Y 1.367(5) .
C00L C00V 1.380(5) .
C00L C00X 1.489(5) .
C00N H00N 0.9300 .
C00N C00W 1.364(5) .
C00O N00T 1.154(4) .
C00P H00A 0.9700 .
C00P H00B 0.9700 .
C00P C00R 1.499(5) .
C00Q C00S 1.380(5) .
C00Q C011 1.486(5) .
C00R C013 1.384(5) .
C00S H00S 0.9300 .
C00S C010 1.374(5) .
C00U H00U 0.9300 .
C00U C00Z 1.368(6) .
C00V H00V 0.9300 .
C00V C00Z 1.359(5) .
C00W H00W 0.9300 .
C00W C010 1.372(5) .
C00X H00C 0.9700 .
C00X H00D 0.9700 .
C00Y H00Y 0.9300 .
C00Y C012 1.361(6) .
C00Z H00Z 0.9300 .
C010 H010 0.9300 .
C011 H01A 0.9700 .
C011 H01B 0.9700 .
C012 H012 0.9300 .
C012 C013 1.377(6) .
C013 H013 0.9300 .

loop_
_geom_torsion_atom_site_label_1
_geom_torsion_atom_site_label_2
_geom_torsion_atom_site_label_3
_geom_torsion_atom_site_label_4
_geom_torsion
Fe01 N004 C00N C00W 167.7(3)
Fe01 N004 C00Q C00S -167.3(2)
Fe01 N004 C00Q C011 16.0(3)
Fe01 N005 C00I C00U -178.3(2)
Fe01 N005 C00L C00V 177.6(3)
Fe01 N005 C00L C00X -4.7(4)
Fe01 N006 C00K C00Y -176.0(3)
Fe01 N006 C00R C00P 0.7(4)
Fe01 N006 C00R C013 178.9(3)
Fe01 N007 C00P C00R 38.9(3)
Fe01 N007 C00X C00L -35.0(3)
Fe01 N007 C011 C00Q 18.5(3)
N004 C00N C00W C010 -1.2(5)
N004 C00Q C00S C010 -2.5(5)
N004 C00Q C011 N007 -23.2(4)
N005 C00I C00U C00Z 1.2(5)
N005 C00L C00V C00Z 1.0(5)
N005 C00L C00X N007 27.2(4)
N006 C00K C00Y C012 -2.6(6)
N006 C00R C013 C012 -2.6(6)
N007 C00P C00R N006 -26.8(4)
N007 C00P C00R C013 155.0(3)
C009 C00A C00B C008 -154.7(3)
C009 C00A C00B C00C 25.7(5)
C009 C00A C00H C00D -146.1(3)
C009 C00A C00H C00O 31.2(5)
C00B C00A C00H C00D 35.0(5)
C00B C00A C00H C00O -147.7(3)
C00E C009 C00A C00B -161.5(3)
C00E C009 C00A C00H 19.7(5)
C00H C00A C00B C008 24.1(4)
C00H C00A C00B C00C -155.4(3)
C00I N005 C00L C00V 0.2(5)
C00I N005 C00L C00X 177.8(3)
C00I C00U C00Z C00V 0.1(6)
C00J C009 C00A C00B 18.7(5)
C00J C009 C00A C00H -160.1(3)
C00K N006 C00R C00P -177.2(3)
C00K N006 C00R C013 1.0(5)
C00K C00Y C012 C013 1.0(6)
C00L N005 C00I C00U -1.3(5)
C00L C00V C00Z C00U -1.1(6)
C00N N004 C00Q C00S 2.4(4)
C00N N004 C00Q C011 -174.2(3)
C00N C00W C010 C00S 1.0(6)
C00P N007 C00X C00L -151.4(3)
C00P N007 C011 C00Q 134.6(3)
C00P C00R C013 C012 175.5(4)
C00Q N004 C00N C00W -0.5(5)
C00Q C00S C010 C00W 0.7(6)
C00R N006 C00K C00Y 1.5(5)
C00S C00Q C011 N007 160.2(3)
C00V C00L C00X N007 -155.2(3)
C00X N007 C00P C00R 155.3(3)
C00X N007 C011 C00Q -99.7(3)
C00X C00L C00V C00Z -176.4(3)
C00Y C012 C013 C00R 1.5(6)
C011 N007 C00P C00R -78.8(3)
C011 N007 C00X C00L 84.6(3)
C011 C00Q C00S C010 173.9(3)
